data_4063772
loop_
_publ_author_name
'Muhammad, Sohail'
'Bassindale, Alan R.'
'Taylor, Peter G.'
'Male, Louise'
'Coles, Simon J.'
'Hursthouse, Michael B.'

_publ_section_title
;
 Study of Binuclear Silicon Complexes of Diketopiperazine at SN2 Reaction
 Profile
;
_journal_issue 3
_journal_name_full Organometallics
_journal_page_first 564
_journal_paper_doi 10.1021/om1009318
_journal_volume 30
_journal_year 2011
_chemical_formula_moiety 'C12 H20 F6 N2 O8 S2 Si2'
_chemical_formula_sum 'C12 H20 F6 N2 O8 S2 Si2'
_chemical_formula_weight 554.60
_space_group_IT_number 14
_symmetry_cell_setting monoclinic
_symmetry_space_group_name_Hall '-P 2yn'
_symmetry_space_group_name_H-M 'P 1 21/n 1'
_atom_sites_solution_hydrogens geom
_atom_sites_solution_primary direct
_atom_sites_solution_secondary difmap
_audit_creation_method SHELXL-97
_cell_angle_alpha 90.00
_cell_angle_beta 101.009(4)
_cell_angle_gamma 90.00
_cell_formula_units_Z 2
_cell_length_a 6.9918(3)
_cell_length_b 15.4004(10)
_cell_length_c 10.3403(7)
_cell_measurement_reflns_used 11009
_cell_measurement_temperature 120(2)
_cell_measurement_theta_max 27.48
_cell_measurement_theta_min 2.91
_cell_volume 1092.92(11)
_computing_cell_refinement 'DENZO (Otwinowski & Minor, 1997) & COLLECT (Hooft, R.W.W., 1998)'
_computing_data_collection 'COLLECT (Hooft, R.W.W., 1998)'
_computing_data_reduction 'DENZO (Otwinowski & Minor, 1997) & COLLECT (Hooft, R.W.W., 1998)'
_computing_molecular_graphics 'PLATON/PLUTON (Spek, A. L., 1998)'
_computing_publication_material 'WinGX (Farrugia, 1999)'
_computing_structure_refinement 'SHELXL-97 (Sheldrick, 1997)'
_computing_structure_solution 'SIR92 (Altomare, A., Cascarano, G., Giacovazzo, C. & Guagliardi, A., 1993)'
_diffrn_ambient_temperature 120(2)
_diffrn_detector_area_resol_mean 9.091
_diffrn_measured_fraction_theta_full 0.994
_diffrn_measured_fraction_theta_max 0.994
_diffrn_measurement_device_type 'Bruker-Nonius Roper CCD camera on \k-goniostat'
_diffrn_measurement_method '\f & \w scans'
_diffrn_radiation_monochromator graphite
_diffrn_radiation_source 'Bruker-Nonius FR591 rotating anode'
_diffrn_radiation_type MoK\a
_diffrn_radiation_wavelength 0.71073
_diffrn_reflns_av_R_equivalents 0.0576
_diffrn_reflns_av_sigmaI/netI 0.0555
_diffrn_reflns_limit_h_max 9
_diffrn_reflns_limit_h_min -8
_diffrn_reflns_limit_k_max 20
_diffrn_reflns_limit_k_min -19
_diffrn_reflns_limit_l_max 13
_diffrn_reflns_limit_l_min -13
_diffrn_reflns_number 11562
_diffrn_reflns_theta_full 27.48
_diffrn_reflns_theta_max 27.48
_diffrn_reflns_theta_min 3.25
_exptl_absorpt_coefficient_mu 0.447
_exptl_absorpt_correction_T_max 0.9159
_exptl_absorpt_correction_T_min 0.8926
_exptl_absorpt_correction_type multi-scan
_exptl_absorpt_process_details 'SADABS 2007/2 (Sheldrick, G.M., 2007)'
_exptl_crystal_colour Colourless
_exptl_crystal_density_diffrn 1.685
_exptl_crystal_density_method 'not measured'
_exptl_crystal_description Block
_exptl_crystal_F_000 568
_exptl_crystal_size_max 0.26
_exptl_crystal_size_mid 0.24
_exptl_crystal_size_min 0.20
_refine_diff_density_max 0.456
_refine_diff_density_min -0.387
_refine_diff_density_rms 0.092
_refine_ls_extinction_method none
_refine_ls_goodness_of_fit_ref 1.059
_refine_ls_hydrogen_treatment constr
_refine_ls_matrix_type full
_refine_ls_number_parameters 147
_refine_ls_number_reflns 2490
_refine_ls_number_restraints 0
_refine_ls_restrained_S_all 1.059
_refine_ls_R_factor_all 0.0690
_refine_ls_R_factor_gt 0.0428
_refine_ls_shift/su_max 0.001
_refine_ls_shift/su_mean 0.000
_refine_ls_structure_factor_coef Fsqd
_refine_ls_weighting_details 'calc w=1/[\s^2^(Fo^2^)+(0.0450P)^2^+0.8983P] where P=(Fo^2^+2Fc^2^)/3'
_refine_ls_weighting_scheme calc
_refine_ls_wR_factor_gt 0.0977
_refine_ls_wR_factor_ref 0.1120
_reflns_number_gt 1855
_reflns_number_total 2490
_reflns_threshold_expression >2sigma(I)
_cod_data_source_file om1009318_si_002.cif
_cod_data_source_block 2008src0397
_cod_depositor_comments
;
The following automatic conversions were performed:

'_symmetry_cell_setting' value 'Monoclinic' changed to 'monoclinic'
according to /home/saulius/struct/CIF-dictionaries/cif_core.dic
dictionary named 'cif_core.dic' version 2.4.1 from
2010-06-29.

'_exptl_absorpt_correction_type' value 'Multi-scan'
changed to 'multi-scan' according to
/home/saulius/struct/CIF-dictionaries/cif_core.dic dictionary named
'cif_core.dic' version 2.4.1 from 2010-06-29.

Automatic conversion script
Id: cif_fix_values 1715 2011-07-08 13:25:40Z adriana 
;
_cod_original_sg_symbol_H-M 'P 2(1)/n'
_cod_database_code 4063772

loop_
_symmetry_equiv_pos_as_xyz
'x, y, z'
'-x+1/2, y+1/2, -z+1/2'
'-x, -y, -z'
'x-1/2, -y-1/2, z-1/2'

loop_
_atom_site_label
_atom_site_type_symbol
_atom_site_fract_x
_atom_site_fract_y
_atom_site_fract_z
_atom_site_U_iso_or_equiv
_atom_site_adp_type
_atom_site_occupancy
_atom_site_symmetry_multiplicity
_atom_site_calc_flag
_atom_site_refinement_flags
C1 C 0.4720(4) 0.83233(16) 0.8797(3) 0.0181(5) Uani 1 1 d .
H1A H 0.3362 0.8157 0.8416 0.022 Uiso 1 1 calc R
H1B H 0.5282 0.7882 0.9458 0.022 Uiso 1 1 calc R
C2 C 0.5801(3) 0.97690(15) 0.8908(2) 0.0153(5) Uani 1 1 d .
C3 C 0.3825(3) 0.93433(16) 1.0534(2) 0.0175(5) Uani 1 1 d .
H3A H 0.4302 0.8911 1.1229 0.021 Uiso 1 1 calc R
H3B H 0.2403 0.9259 1.0250 0.021 Uiso 1 1 calc R
C4 C 0.8863(4) 0.81687(18) 0.7789(3) 0.0228(6) Uani 1 1 d .
H4A H 0.9372 0.8213 0.8737 0.034 Uiso 1 1 calc R
H4B H 0.9540 0.8586 0.7319 0.034 Uiso 1 1 calc R
H4C H 0.9076 0.7579 0.7489 0.034 Uiso 1 1 calc R
C5 C 0.4958(4) 0.85590(18) 0.5718(3) 0.0257(6) Uani 1 1 d .
H5A H 0.5172 0.9152 0.5432 0.039 Uiso 1 1 calc R
H5B H 0.3559 0.8459 0.5653 0.039 Uiso 1 1 calc R
H5C H 0.5474 0.8144 0.5152 0.039 Uiso 1 1 calc R
C6 C 0.4258(4) 0.57884(17) 0.8440(3) 0.0227(6) Uani 1 1 d .
N1 N 0.4778(3) 0.91907(13) 0.94083(19) 0.0148(4) Uani 1 1 d .
O1 O 0.6541(2) 0.95674(11) 0.79043(17) 0.0192(4) Uani 1 1 d .
O2 O 0.5804(2) 0.70045(11) 0.72523(18) 0.0201(4) Uani 1 1 d .
O3 O 0.2268(2) 0.68939(12) 0.68526(19) 0.0244(4) Uani 1 1 d .
O4 O 0.4194(2) 0.58127(12) 0.59312(17) 0.0229(4) Uani 1 1 d .
F1 F 0.2777(3) 0.52263(11) 0.83057(18) 0.0395(5) Uani 1 1 d .
F2 F 0.4166(2) 0.62847(10) 0.94918(15) 0.0326(4) Uani 1 1 d .
F3 F 0.5911(2) 0.53421(10) 0.87066(16) 0.0333(4) Uani 1 1 d .
Si1 Si 0.62278(10) 0.84105(5) 0.74512(7) 0.01832(19) Uani 1 1 d .
S1 S 0.40844(9) 0.64407(4) 0.69455(6) 0.01785(18) Uani 1 1 d .

loop_
_atom_site_aniso_label
_atom_site_aniso_U_11
_atom_site_aniso_U_22
_atom_site_aniso_U_33
_atom_site_aniso_U_23
_atom_site_aniso_U_13
_atom_site_aniso_U_12
C1 0.0195(13) 0.0128(12) 0.0221(14) -0.0052(10) 0.0042(10) -0.0009(10)
C2 0.0144(12) 0.0158(12) 0.0155(13) -0.0002(10) 0.0026(9) 0.0030(10)
C3 0.0171(12) 0.0155(12) 0.0217(14) -0.0007(10) 0.0081(10) -0.0007(10)
C4 0.0207(13) 0.0207(14) 0.0279(15) -0.0036(11) 0.0068(11) 0.0015(11)
C5 0.0291(15) 0.0235(14) 0.0235(15) -0.0014(11) 0.0027(11) 0.0023(12)
C6 0.0241(14) 0.0194(14) 0.0259(15) -0.0050(11) 0.0080(11) -0.0032(11)
N1 0.0144(10) 0.0127(10) 0.0177(11) -0.0012(8) 0.0043(8) 0.0004(8)
O1 0.0207(9) 0.0183(9) 0.0201(10) -0.0017(7) 0.0074(7) 0.0006(7)
O2 0.0169(9) 0.0174(9) 0.0259(10) -0.0023(7) 0.0038(7) -0.0015(7)
O3 0.0156(9) 0.0242(10) 0.0332(11) -0.0048(8) 0.0039(7) 0.0036(8)
O4 0.0237(9) 0.0221(10) 0.0230(10) -0.0082(8) 0.0044(8) 0.0006(8)
F1 0.0426(11) 0.0365(10) 0.0394(11) 0.0026(8) 0.0081(8) -0.0205(8)
F2 0.0459(10) 0.0305(9) 0.0245(9) -0.0050(7) 0.0147(8) -0.0013(8)
F3 0.0380(10) 0.0293(9) 0.0325(10) 0.0062(7) 0.0066(7) 0.0109(8)
Si1 0.0162(4) 0.0206(4) 0.0184(4) -0.0037(3) 0.0038(3) 0.0025(3)
S1 0.0158(3) 0.0171(3) 0.0207(3) -0.0036(3) 0.0036(2) -0.0003(2)

loop_
_atom_type_symbol
_atom_type_description
_atom_type_scat_dispersion_real
_atom_type_scat_dispersion_imag
_atom_type_scat_source
C C 0.0033 0.0016 'International Tables Vol C Tables 4.2.6.8 and 6.1.1.4'
H H 0.0000 0.0000 'International Tables Vol C Tables 4.2.6.8 and 6.1.1.4'
N N 0.0061 0.0033 'International Tables Vol C Tables 4.2.6.8 and 6.1.1.4'
O O 0.0106 0.0060 'International Tables Vol C Tables 4.2.6.8 and 6.1.1.4'
F F 0.0171 0.0103 'International Tables Vol C Tables 4.2.6.8 and 6.1.1.4'
Si Si 0.0817 0.0704 'International Tables Vol C Tables 4.2.6.8 and 6.1.1.4'
S S 0.1246 0.1234 'International Tables Vol C Tables 4.2.6.8 and 6.1.1.4'

loop_
_geom_angle_atom_site_label_1
_geom_angle_atom_site_label_2
_geom_angle_atom_site_label_3
_geom_angle
_geom_angle_site_symmetry_1
_geom_angle_site_symmetry_3
N1 C1 Si1 105.99(16) . .
N1 C1 H1A 110.5 . .
Si1 C1 H1A 110.5 . .
N1 C1 H1B 110.5 . .
Si1 C1 H1B 110.5 . .
H1A C1 H1B 108.7 . .
O1 C2 N1 119.3(2) . .
O1 C2 C3 117.9(2) . 3_677
N1 C2 C3 122.7(2) . 3_677
N1 C3 C2 112.5(2) . 3_677
N1 C3 H3A 109.1 . .
C2 C3 H3A 109.1 3_677 .
N1 C3 H3B 109.1 . .
C2 C3 H3B 109.1 3_677 .
H3A C3 H3B 107.8 . .
Si1 C4 H4A 109.5 . .
Si1 C4 H4B 109.5 . .
H4A C4 H4B 109.5 . .
Si1 C4 H4C 109.5 . .
H4A C4 H4C 109.5 . .
H4B C4 H4C 109.5 . .
Si1 C5 H5A 109.5 . .
Si1 C5 H5B 109.5 . .
H5A C5 H5B 109.5 . .
Si1 C5 H5C 109.5 . .
H5A C5 H5C 109.5 . .
H5B C5 H5C 109.5 . .
F1 C6 F2 107.3(2) . .
F1 C6 F3 108.2(2) . .
F2 C6 F3 107.6(2) . .
F1 C6 S1 110.04(18) . .
F2 C6 S1 111.51(18) . .
F3 C6 S1 112.00(17) . .
C2 N1 C3 124.7(2) . .
C2 N1 C1 114.8(2) . .
C3 N1 C1 120.38(19) . .
C2 O1 Si1 113.12(15) . .
S1 O2 Si1 134.09(10) . .
O1 Si1 C4 94.65(10) . .
O1 Si1 C5 97.93(11) . .
C4 Si1 C5 118.89(13) . .
O1 Si1 C1 86.44(9) . .
C4 Si1 C1 121.29(12) . .
C5 Si1 C1 119.02(13) . .
O1 Si1 O2 170.50(8) . .
C4 Si1 O2 86.02(10) . .
C5 Si1 O2 89.99(10) . .
C1 Si1 O2 85.13(9) . .
O4 S1 O2 113.54(11) . .
O4 S1 O3 116.57(11) . .
O2 S1 O3 113.85(11) . .
O4 S1 C6 104.05(12) . .
O2 S1 C6 102.88(11) . .
O3 S1 C6 103.82(12) . .

loop_
_geom_bond_atom_site_label_1
_geom_bond_atom_site_label_2
_geom_bond_distance
_geom_bond_site_symmetry_2
C1 N1 1.475(3) .
C1 Si1 1.904(3) .
C1 H1A 0.9900 .
C1 H1B 0.9900 .
C2 O1 1.283(3) .
C2 N1 1.309(3) .
C2 C3 1.488(3) 3_677
C3 N1 1.466(3) .
C3 C2 1.488(3) 3_677
C3 H3A 0.9900 .
C3 H3B 0.9900 .
C4 Si1 1.847(3) .
C4 H4A 0.9800 .
C4 H4B 0.9800 .
C4 H4C 0.9800 .
C5 Si1 1.856(3) .
C5 H5A 0.9800 .
C5 H5B 0.9800 .
C5 H5C 0.9800 .
C6 F1 1.337(3) .
C6 F2 1.341(3) .
C6 F3 1.327(3) .
C6 S1 1.828(3) .
O1 Si1 1.8446(18) .
O2 S1 1.4678(18) .
O2 Si1 2.1899(19) .
O3 S1 1.4363(18) .
O4 S1 1.4394(18) .
